data_7238719
loop_
_publ_author_name
'Lu, Zhijin'
'Xie, Chen'
'Han, Jianlin'
'Pan, Yi'

_publ_section_title
;
 Tandem 1,5-migration/Michael reactions to prepare adducts of pyrazolone
 derivatives: protecting group-directed rearrangement
;
_journal_issue 24
_journal_name_full 'RSC Advances'
_journal_page_first 8949
_journal_paper_doi 10.1039/c2ra21549g
_journal_volume 2
_journal_year 2012
_chemical_formula_sum 'C15 H17 Cl N2 O3'
_chemical_formula_weight 308.76
_space_group_IT_number 2
_space_group_name_Hall '-P 1'
_space_group_name_H-M_alt 'P -1'
_atom_sites_solution_hydrogens geom
_atom_sites_solution_primary direct
_atom_sites_solution_secondary difmap
_audit_creation_method SHELXL-97
_cell_angle_alpha 97.717(2)
_cell_angle_beta 95.368(2)
_cell_angle_gamma 111.818(2)
_cell_formula_units_Z 4
_cell_length_a 11.3854(12)
_cell_length_b 12.1629(13)
_cell_length_c 12.6647(13)
_cell_measurement_temperature 296(2)
_cell_volume 1593.7(3)
_computing_structure_refinement 'SHELXL-97 (Sheldrick, 1997)'
_computing_structure_solution 'SHELXS-97 (Sheldrick, 1990)'
_diffrn_ambient_temperature 296(2)
_diffrn_measured_fraction_theta_full 0.986
_diffrn_measured_fraction_theta_max 0.986
_diffrn_radiation_monochromator graphite
_diffrn_radiation_source 'fine-focus sealed tube'
_diffrn_radiation_type MoK\a
_diffrn_radiation_wavelength 0.71073
_diffrn_reflns_av_R_equivalents 0.0517
_diffrn_reflns_av_sigmaI/netI 0.0563
_diffrn_reflns_limit_h_max 13
_diffrn_reflns_limit_h_min -15
_diffrn_reflns_limit_k_max 16
_diffrn_reflns_limit_k_min -13
_diffrn_reflns_limit_l_max 16
_diffrn_reflns_limit_l_min -14
_diffrn_reflns_number 11566
_diffrn_reflns_theta_full 28.31
_diffrn_reflns_theta_max 28.31
_diffrn_reflns_theta_min 1.64
_exptl_absorpt_coefficient_mu 0.250
_exptl_crystal_density_diffrn 1.287
_exptl_crystal_density_method 'not measured'
_exptl_crystal_F_000 648
_refine_diff_density_max 0.186
_refine_diff_density_min -0.272
_refine_diff_density_rms 0.049
_refine_ls_extinction_method none
_refine_ls_goodness_of_fit_ref 1.012
_refine_ls_hydrogen_treatment mixed
_refine_ls_matrix_type full
_refine_ls_number_parameters 387
_refine_ls_number_reflns 7825
_refine_ls_number_restraints 0
_refine_ls_restrained_S_all 1.012
_refine_ls_R_factor_all 0.0770
_refine_ls_R_factor_gt 0.0463
_refine_ls_shift/su_max 0.000
_refine_ls_shift/su_mean 0.000
_refine_ls_structure_factor_coef Fsqd
_refine_ls_weighting_details 'calc w=1/[\s^2^(Fo^2^)+(0.0404P)^2^+0.0000P] where P=(Fo^2^+2Fc^2^)/3'
_refine_ls_weighting_scheme calc
_refine_ls_wR_factor_gt 0.1033
_refine_ls_wR_factor_ref 0.1137
_reflns_number_gt 4594
_reflns_number_total 7825
_reflns_threshold_expression >2sigma(I)
_cod_data_source_file c2ra21549g.txt
_cod_data_source_block 20120328d_0m
_cod_database_code 7238719

loop_
_symmetry_equiv_pos_as_xyz
'x, y, z'
'-x, -y, -z'

loop_
_atom_site_label
_atom_site_type_symbol
_atom_site_fract_x
_atom_site_fract_y
_atom_site_fract_z
_atom_site_U_iso_or_equiv
_atom_site_adp_type
_atom_site_occupancy
_atom_site_symmetry_multiplicity
_atom_site_calc_flag
_atom_site_refinement_flags
Cl1 Cl 0.68892(6) -0.30831(4) 0.17850(4) 0.07935(17) Uani 1 1 d .
O1 O 0.74516(11) 0.27123(10) 0.11190(8) 0.0550(3) Uani 1 1 d .
O2 O 0.74269(13) 0.27700(14) 0.29033(9) 0.0840(4) Uani 1 1 d .
O3 O 0.91885(11) 0.29924(10) 0.21379(8) 0.0524(3) Uani 1 1 d .
N3 N 1.05536(14) 0.24075(13) 0.45187(10) 0.0588(4) Uani 1 1 d .
N4 N 0.97937(13) 0.20851(12) 0.35263(9) 0.0511(3) Uani 1 1 d .
C1 C 0.5189(2) 0.1503(2) 0.1172(2) 0.1051(8) Uani 1 1 d .
H1A H 0.5396 0.0822 0.0941 0.158 Uiso 1 1 calc R
H1B H 0.4332 0.1346 0.0849 0.158 Uiso 1 1 calc R
H1C H 0.5249 0.1641 0.1944 0.158 Uiso 1 1 calc R
C2 C 0.5978(2) 0.2459(3) -0.03875(16) 0.1207(10) Uani 1 1 d .
H2A H 0.6620 0.3142 -0.0581 0.181 Uiso 1 1 calc R
H2B H 0.5143 0.2406 -0.0673 0.181 Uiso 1 1 calc R
H2C H 0.6085 0.1738 -0.0680 0.181 Uiso 1 1 calc R
C3 C 0.61121(18) 0.26013(17) 0.08324(13) 0.0640(5) Uani 1 1 d .
C4 C 0.6006(2) 0.3742(2) 0.1356(2) 0.0999(8) Uani 1 1 d .
H4A H 0.6103 0.3794 0.2124 0.150 Uiso 1 1 calc R
H4B H 0.5182 0.3734 0.1098 0.150 Uiso 1 1 calc R
H4C H 0.6665 0.4425 0.1179 0.150 Uiso 1 1 calc R
C5 C 0.79278(17) 0.28189(14) 0.21278(12) 0.0488(4) Uani 1 1 d .
C6 C 0.98506(16) 0.30872(15) 0.31396(12) 0.0510(4) Uani 1 1 d .
C7 C 1.06437(18) 0.40622(15) 0.38514(13) 0.0618(5) Uani 1 1 d .
H7 H 1.0865 0.4866 0.3794 0.074 Uiso 1 1 calc R
C8 C 1.10645(18) 0.36024(16) 0.47008(13) 0.0614(5) Uani 1 1 d .
C9 C 1.1991(2) 0.42801(18) 0.57087(15) 0.0865(7) Uani 1 1 d .
H9A H 1.1940 0.3749 0.6215 0.130 Uiso 1 1 calc R
H9B H 1.1783 0.4936 0.6020 0.130 Uiso 1 1 calc R
H9C H 1.2844 0.4590 0.5538 0.130 Uiso 1 1 calc R
C10 C 0.90630(15) 0.08541(14) 0.30898(11) 0.0465(4) Uani 1 1 d .
C11 C 0.85641(17) 0.00692(15) 0.37804(12) 0.0564(4) Uani 1 1 d .
H11 H 0.8677 0.0360 0.4516 0.068 Uiso 1 1 calc R
C12 C 0.81934(17) -0.07794(15) 0.15886(12) 0.0546(4) Uani 1 1 d .
H12 H 0.8059 -0.1072 0.0852 0.066 Uiso 1 1 calc R
C13 C 0.88738(16) 0.04236(15) 0.19901(12) 0.0516(4) Uani 1 1 d .
H13 H 0.9208 0.0950 0.1525 0.062 Uiso 1 1 calc R
C14 C 0.77127(16) -0.15462(14) 0.22884(13) 0.0536(4) Uani 1 1 d .
C15 C 0.79061(18) -0.11321(16) 0.33859(13) 0.0607(5) Uani 1 1 d .
H15 H 0.7592 -0.1665 0.3851 0.073 Uiso 1 1 calc R
Cl2 Cl -0.00674(6) -0.41307(5) 0.16138(5) 0.0933(2) Uani 1 1 d .
O4 O 0.32882(11) 0.16166(10) 0.38915(8) 0.0611(3) Uani 1 1 d .
O5 O 0.51341(14) 0.32571(13) 0.43532(11) 0.0912(5) Uani 1 1 d .
O6 O 0.46237(11) 0.16674(10) 0.52131(8) 0.0561(3) Uani 1 1 d .
N1 N 0.21416(13) 0.11738(12) 0.21659(9) 0.0485(3) Uani 1 1 d .
N2 N 0.18379(14) 0.17149(12) 0.13511(10) 0.0538(3) Uani 1 1 d .
C16 C 0.05692(17) -0.25652(15) 0.17820(14) 0.0578(4) Uani 1 1 d .
C17 C 0.10239(18) -0.20269(16) 0.09296(14) 0.0640(5) Uani 1 1 d .
H17 H 0.0969 -0.2496 0.0269 0.077 Uiso 1 1 calc R
C18 C 0.15590(17) -0.07904(15) 0.10656(12) 0.0579(4) Uani 1 1 d .
H18 H 0.1878 -0.0420 0.0498 0.069 Uiso 1 1 calc R
C19 C 0.16225(15) -0.00978(14) 0.20471(11) 0.0455(4) Uani 1 1 d .
C20 C 0.11459(15) -0.06496(15) 0.28875(12) 0.0507(4) Uani 1 1 d .
H20 H 0.1181 -0.0185 0.3545 0.061 Uiso 1 1 calc R
C21 C 0.06180(16) -0.18877(16) 0.27514(13) 0.0558(4) Uani 1 1 d .
H21 H 0.0296 -0.2261 0.3316 0.067 Uiso 1 1 calc R
C22 C 0.28924(16) 0.20226(15) 0.30166(11) 0.0498(4) Uani 1 1 d .
C23 C 0.30878(18) 0.31243(16) 0.27831(13) 0.0587(4) Uani 1 1 d .
H23 H 0.3565 0.3871 0.3216 0.070 Uiso 1 1 calc R
C24 C 0.24070(17) 0.28838(15) 0.17397(12) 0.0542(4) Uani 1 1 d .
C25 C 0.2273(2) 0.37756(17) 0.10779(15) 0.0740(6) Uani 1 1 d .
H25A H 0.1832 0.3361 0.0368 0.111 Uiso 1 1 calc R
H25B H 0.3108 0.4347 0.1028 0.111 Uiso 1 1 calc R
H25C H 0.1795 0.4190 0.1414 0.111 Uiso 1 1 calc R
C26 C 0.44560(18) 0.22980(16) 0.44888(12) 0.0542(4) Uani 1 1 d .
C27 C 0.5615(2) 0.11358(18) 0.66471(14) 0.0789(6) Uani 1 1 d .
H27A H 0.4891 0.1079 0.7001 0.118 Uiso 1 1 calc R
H27B H 0.6356 0.1331 0.7178 0.118 Uiso 1 1 calc R
H27C H 0.5443 0.0379 0.6191 0.118 Uiso 1 1 calc R
C28 C 0.58623(17) 0.21109(16) 0.59701(12) 0.0584(4) Uani 1 1 d .
C29 C 0.6079(2) 0.33017(18) 0.66497(15) 0.0886(7) Uani 1 1 d .
H29A H 0.6224 0.3902 0.6202 0.133 Uiso 1 1 calc R
H29B H 0.6814 0.3531 0.7196 0.133 Uiso 1 1 calc R
H29C H 0.5339 0.3232 0.6985 0.133 Uiso 1 1 calc R
C30 C 0.6929(2) 0.2181(2) 0.53224(15) 0.0910(7) Uani 1 1 d .
H30A H 0.6736 0.1407 0.4889 0.136 Uiso 1 1 calc R
H30B H 0.7719 0.2418 0.5804 0.136 Uiso 1 1 calc R
H30C H 0.7009 0.2763 0.4863 0.136 Uiso 1 1 calc R

loop_
_atom_site_aniso_label
_atom_site_aniso_U_11
_atom_site_aniso_U_22
_atom_site_aniso_U_33
_atom_site_aniso_U_23
_atom_site_aniso_U_13
_atom_site_aniso_U_12
Cl1 0.0905(4) 0.0557(3) 0.0858(3) 0.0092(2) 0.0061(3) 0.0246(3)
O1 0.0599(8) 0.0769(8) 0.0400(6) 0.0163(5) 0.0107(5) 0.0374(6)
O2 0.0769(10) 0.1430(13) 0.0449(7) 0.0210(7) 0.0213(6) 0.0530(9)
O3 0.0564(8) 0.0670(7) 0.0442(6) 0.0226(5) 0.0115(5) 0.0308(6)
N3 0.0664(10) 0.0639(9) 0.0435(7) 0.0132(6) -0.0034(6) 0.0239(8)
N4 0.0624(9) 0.0538(8) 0.0390(7) 0.0123(6) 0.0025(6) 0.0246(7)
C1 0.0705(17) 0.0926(17) 0.1254(19) 0.0030(14) 0.0065(14) 0.0094(13)
C2 0.103(2) 0.220(3) 0.0598(13) 0.0190(15) -0.0063(12) 0.093(2)
C3 0.0558(12) 0.0809(13) 0.0590(10) 0.0097(9) 0.0027(8) 0.0335(10)
C4 0.0819(17) 0.1000(17) 0.134(2) 0.0074(15) 0.0067(15) 0.0601(14)
C5 0.0575(11) 0.0518(9) 0.0416(9) 0.0104(7) 0.0095(8) 0.0253(8)
C6 0.0569(11) 0.0586(10) 0.0436(8) 0.0173(8) 0.0085(7) 0.0266(9)
C7 0.0715(13) 0.0524(10) 0.0593(10) 0.0143(8) 0.0056(9) 0.0214(9)
C8 0.0676(13) 0.0602(11) 0.0498(9) 0.0101(8) 0.0026(8) 0.0191(9)
C9 0.0943(17) 0.0772(14) 0.0653(12) 0.0093(10) -0.0129(11) 0.0149(12)
C10 0.0499(10) 0.0540(9) 0.0421(8) 0.0145(7) 0.0063(7) 0.0258(8)
C11 0.0725(13) 0.0621(11) 0.0421(8) 0.0142(8) 0.0188(8) 0.0307(9)
C12 0.0637(12) 0.0637(11) 0.0423(8) 0.0095(8) 0.0034(8) 0.0327(9)
C13 0.0600(11) 0.0590(10) 0.0425(8) 0.0175(7) 0.0073(7) 0.0279(9)
C14 0.0526(11) 0.0509(10) 0.0609(10) 0.0112(8) 0.0063(8) 0.0246(8)
C15 0.0735(13) 0.0604(11) 0.0574(10) 0.0238(8) 0.0253(9) 0.0287(10)
Cl2 0.1028(5) 0.0586(3) 0.1168(5) 0.0253(3) 0.0184(3) 0.0262(3)
O4 0.0632(8) 0.0625(7) 0.0516(6) 0.0166(5) -0.0082(6) 0.0197(6)
O5 0.0726(10) 0.0840(10) 0.1005(10) 0.0451(8) -0.0132(8) 0.0086(8)
O6 0.0616(8) 0.0613(7) 0.0437(6) 0.0114(5) -0.0026(5) 0.0239(6)
N1 0.0526(9) 0.0561(8) 0.0403(7) 0.0177(6) 0.0055(6) 0.0224(7)
N2 0.0598(9) 0.0644(9) 0.0448(7) 0.0223(6) 0.0082(6) 0.0287(7)
C16 0.0511(11) 0.0560(10) 0.0697(11) 0.0208(9) 0.0070(8) 0.0220(8)
C17 0.0721(13) 0.0626(12) 0.0553(10) 0.0058(8) 0.0117(9) 0.0254(10)
C18 0.0641(12) 0.0657(11) 0.0445(9) 0.0176(8) 0.0147(8) 0.0219(9)
C19 0.0423(9) 0.0549(9) 0.0426(8) 0.0158(7) 0.0045(7) 0.0209(7)
C20 0.0494(10) 0.0666(11) 0.0430(8) 0.0189(7) 0.0078(7) 0.0273(9)
C21 0.0501(11) 0.0687(11) 0.0551(10) 0.0307(9) 0.0096(8) 0.0234(9)
C22 0.0530(10) 0.0592(10) 0.0427(8) 0.0138(7) 0.0047(7) 0.0272(8)
C23 0.0683(12) 0.0578(10) 0.0553(10) 0.0096(8) 0.0035(8) 0.0323(9)
C24 0.0609(11) 0.0619(11) 0.0522(9) 0.0205(8) 0.0141(8) 0.0332(9)
C25 0.0940(16) 0.0735(13) 0.0720(12) 0.0329(10) 0.0125(11) 0.0459(12)
C26 0.0581(12) 0.0618(11) 0.0457(9) 0.0110(8) 0.0026(8) 0.0278(9)
C27 0.0922(16) 0.0929(15) 0.0546(11) 0.0221(10) -0.0035(10) 0.0400(12)
C28 0.0607(12) 0.0746(12) 0.0389(8) 0.0070(8) -0.0032(8) 0.0290(9)
C29 0.1033(18) 0.0837(15) 0.0639(12) -0.0083(10) -0.0078(11) 0.0319(13)
C30 0.0759(15) 0.153(2) 0.0637(12) 0.0323(13) 0.0155(11) 0.0620(15)

loop_
_atom_type_symbol
_atom_type_description
_atom_type_scat_dispersion_real
_atom_type_scat_dispersion_imag
_atom_type_scat_source
C C 0.0033 0.0016 'International Tables Vol C Tables 4.2.6.8 and 6.1.1.4'
H H 0.0000 0.0000 'International Tables Vol C Tables 4.2.6.8 and 6.1.1.4'
Cl Cl 0.1484 0.1585 'International Tables Vol C Tables 4.2.6.8 and 6.1.1.4'
N N 0.0061 0.0033 'International Tables Vol C Tables 4.2.6.8 and 6.1.1.4'
O O 0.0106 0.0060 'International Tables Vol C Tables 4.2.6.8 and 6.1.1.4'

loop_
_geom_angle_atom_site_label_1
_geom_angle_atom_site_label_2
_geom_angle_atom_site_label_3
_geom_angle
C5 O1 C3 120.14(12)
C5 O3 C6 114.83(12)
C8 N3 N4 104.80(13)
C6 N4 N3 109.77(13)
C6 N4 C10 130.17(13)
N3 N4 C10 120.00(12)
C3 C1 H1A 109.5
C3 C1 H1B 109.5
H1A C1 H1B 109.5
C3 C1 H1C 109.5
H1A C1 H1C 109.5
H1B C1 H1C 109.5
C3 C2 H2A 109.5
C3 C2 H2B 109.5
H2A C2 H2B 109.5
C3 C2 H2C 109.5
H2A C2 H2C 109.5
H2B C2 H2C 109.5
O1 C3 C1 110.56(16)
O1 C3 C4 108.41(15)
C1 C3 C4 111.96(19)
O1 C3 C2 101.50(15)
C1 C3 C2 111.27(19)
C4 C3 C2 112.61(19)
C3 C4 H4A 109.5
C3 C4 H4B 109.5
H4A C4 H4B 109.5
C3 C4 H4C 109.5
H4A C4 H4C 109.5
H4B C4 H4C 109.5
O2 C5 O1 129.82(17)
O2 C5 O3 123.94(14)
O1 C5 O3 106.23(12)
C7 C6 N4 108.98(14)
C7 C6 O3 130.51(15)
N4 C6 O3 120.46(14)
C6 C7 C8 104.82(15)
C6 C7 H7 127.6
C8 C7 H7 127.6
N3 C8 C7 111.63(15)
N3 C8 C9 119.93(16)
C7 C8 C9 128.42(17)
C8 C9 H9A 109.5
C8 C9 H9B 109.5
H9A C9 H9B 109.5
C8 C9 H9C 109.5
H9A C9 H9C 109.5
H9B C9 H9C 109.5
C11 C10 C13 119.90(15)
C11 C10 N4 119.04(13)
C13 C10 N4 121.04(13)
C15 C11 C10 120.23(15)
C15 C11 H11 119.9
C10 C11 H11 119.9
C13 C12 C14 119.21(15)
C13 C12 H12 120.4
C14 C12 H12 120.4
C12 C13 C10 120.03(14)
C12 C13 H13 120.0
C10 C13 H13 120.0
C12 C14 C15 121.36(15)
C12 C14 Cl1 119.31(13)
C15 C14 Cl1 119.29(13)
C11 C15 C14 119.24(15)
C11 C15 H15 120.4
C14 C15 H15 120.4
C26 O4 C22 118.40(13)
C26 O6 C28 120.26(13)
C22 N1 N2 110.03(12)
C22 N1 C19 129.93(12)
N2 N1 C19 119.96(12)
C24 N2 N1 104.60(12)
C21 C16 C17 120.97(16)
C21 C16 Cl2 119.91(13)
C17 C16 Cl2 119.12(14)
C18 C17 C16 119.43(16)
C18 C17 H17 120.3
C16 C17 H17 120.3
C17 C18 C19 119.97(14)
C17 C18 H18 120.0
C19 C18 H18 120.0
C20 C19 C18 119.93(15)
C20 C19 N1 120.68(14)
C18 C19 N1 119.36(13)
C21 C20 C19 119.98(15)
C21 C20 H20 120.0
C19 C20 H20 120.0
C16 C21 C20 119.70(14)
C16 C21 H21 120.1
C20 C21 H21 120.1
C23 C22 N1 108.88(13)
C23 C22 O4 134.40(15)
N1 C22 O4 116.72(13)
C22 C23 C24 104.30(15)
C22 C23 H23 127.8
C24 C23 H23 127.8
N2 C24 C23 112.18(14)
N2 C24 C25 120.16(15)
C23 C24 C25 127.65(16)
C24 C25 H25A 109.5
C24 C25 H25B 109.5
H25A C25 H25B 109.5
C24 C25 H25C 109.5
H25A C25 H25C 109.5
H25B C25 H25C 109.5
O5 C26 O6 129.67(17)
O5 C26 O4 124.76(15)
O6 C26 O4 105.57(14)
C28 C27 H27A 109.5
C28 C27 H27B 109.5
H27A C27 H27B 109.5
C28 C27 H27C 109.5
H27A C27 H27C 109.5
H27B C27 H27C 109.5
O6 C28 C29 109.79(15)
O6 C28 C30 108.87(13)
C29 C28 C30 112.61(17)
O6 C28 C27 101.87(14)
C29 C28 C27 111.01(15)
C30 C28 C27 112.13(17)
C28 C29 H29A 109.5
C28 C29 H29B 109.5
H29A C29 H29B 109.5
C28 C29 H29C 109.5
H29A C29 H29C 109.5
H29B C29 H29C 109.5
C28 C30 H30A 109.5
C28 C30 H30B 109.5
H30A C30 H30B 109.5
C28 C30 H30C 109.5
H30A C30 H30C 109.5
H30B C30 H30C 109.5

loop_
_geom_bond_atom_site_label_1
_geom_bond_atom_site_label_2
_geom_bond_distance
Cl1 C14 1.7451(17)
O1 C5 1.3102(17)
O1 C3 1.485(2)
O2 C5 1.1784(17)
O3 C5 1.3695(19)
O3 C6 1.3813(18)
N3 C8 1.327(2)
N3 N4 1.3762(17)
N4 C6 1.3554(19)
N4 C10 1.4161(19)
C1 C3 1.507(3)
C1 H1A 0.9600
C1 H1B 0.9600
C1 H1C 0.9600
C2 C3 1.518(3)
C2 H2A 0.9600
C2 H2B 0.9600
C2 H2C 0.9600
C3 C4 1.507(3)
C4 H4A 0.9600
C4 H4B 0.9600
C4 H4C 0.9600
C6 C7 1.341(2)
C7 C8 1.401(2)
C7 H7 0.9300
C8 C9 1.497(2)
C9 H9A 0.9600
C9 H9B 0.9600
C9 H9C 0.9600
C10 C11 1.383(2)
C10 C13 1.387(2)
C11 C15 1.366(2)
C11 H11 0.9300
C12 C13 1.372(2)
C12 C14 1.374(2)
C12 H12 0.9300
C13 H13 0.9300
C14 C15 1.381(2)
C15 H15 0.9300
Cl2 C16 1.7415(17)
O4 C26 1.3606(19)
O4 C22 1.3761(17)
O5 C26 1.1813(19)
O6 C26 1.3157(19)
O6 C28 1.4972(19)
N1 C22 1.3529(19)
N1 N2 1.3792(16)
N1 C19 1.4162(19)
N2 C24 1.323(2)
C16 C21 1.368(2)
C16 C17 1.380(2)
C17 C18 1.376(2)
C17 H17 0.9300
C18 C19 1.384(2)
C18 H18 0.9300
C19 C20 1.381(2)
C20 C21 1.377(2)
C20 H20 0.9300
C21 H21 0.9300
C22 C23 1.353(2)
C23 C24 1.403(2)
C23 H23 0.9300
C24 C25 1.498(2)
C25 H25A 0.9600
C25 H25B 0.9600
C25 H25C 0.9600
C27 C28 1.514(2)
C27 H27A 0.9600
C27 H27B 0.9600
C27 H27C 0.9600
C28 C29 1.503(3)
C28 C30 1.511(2)
C29 H29A 0.9600
C29 H29B 0.9600
C29 H29C 0.9600
C30 H30A 0.9600
C30 H30B 0.9600
C30 H30C 0.9600

loop_
_geom_torsion_atom_site_label_1
_geom_torsion_atom_site_label_2
_geom_torsion_atom_site_label_3
_geom_torsion_atom_site_label_4
_geom_torsion
C8 N3 N4 C6 -0.72(18)
C8 N3 N4 C10 -178.09(14)
C5 O1 C3 C1 -60.0(2)
C5 O1 C3 C4 63.1(2)
C5 O1 C3 C2 -178.10(16)
C3 O1 C5 O2 5.3(3)
C3 O1 C5 O3 -175.57(12)
C6 O3 C5 O2 1.2(2)
C6 O3 C5 O1 -178.02(12)
N3 N4 C6 C7 0.69(19)
C10 N4 C6 C7 177.71(16)
N3 N4 C6 O3 178.40(14)
C10 N4 C6 O3 -4.6(3)
C5 O3 C6 C7 -99.2(2)
C5 O3 C6 N4 83.62(18)
N4 C6 C7 C8 -0.4(2)
O3 C6 C7 C8 -177.77(17)
N4 N3 C8 C7 0.5(2)
N4 N3 C8 C9 -178.19(17)
C6 C7 C8 N3 -0.1(2)
C6 C7 C8 C9 178.5(2)
C6 N4 C10 C11 -142.87(17)
N3 N4 C10 C11 33.9(2)
C6 N4 C10 C13 38.9(2)
N3 N4 C10 C13 -144.30(16)
C13 C10 C11 C15 1.2(3)
N4 C10 C11 C15 -176.98(15)
C14 C12 C13 C10 -0.4(3)
C11 C10 C13 C12 0.0(2)
N4 C10 C13 C12 178.12(15)
C13 C12 C14 C15 -0.3(3)
C13 C12 C14 Cl1 -178.06(13)
C10 C11 C15 C14 -1.9(3)
C12 C14 C15 C11 1.5(3)
Cl1 C14 C15 C11 179.23(14)
C22 N1 N2 C24 -0.64(17)
C19 N1 N2 C24 176.41(13)
C21 C16 C17 C18 1.4(3)
Cl2 C16 C17 C18 -178.29(14)
C16 C17 C18 C19 -0.8(3)
C17 C18 C19 C20 -0.1(3)
C17 C18 C19 N1 -178.15(15)
C22 N1 C19 C20 40.1(2)
N2 N1 C19 C20 -136.28(15)
C22 N1 C19 C18 -141.90(17)
N2 N1 C19 C18 41.7(2)
C18 C19 C20 C21 0.6(2)
N1 C19 C20 C21 178.54(14)
C17 C16 C21 C20 -1.0(3)
Cl2 C16 C21 C20 178.69(13)
C19 C20 C21 C16 0.0(2)
N2 N1 C22 C23 0.38(19)
C19 N1 C22 C23 -176.29(15)
N2 N1 C22 O4 -179.21(13)
C19 N1 C22 O4 4.1(2)
C26 O4 C22 C23 -31.9(3)
C26 O4 C22 N1 147.58(15)
N1 C22 C23 C24 0.03(19)
O4 C22 C23 C24 179.52(18)
N1 N2 C24 C23 0.67(18)
N1 N2 C24 C25 -178.99(15)
C22 C23 C24 N2 -0.5(2)
C22 C23 C24 C25 179.18(17)
C28 O6 C26 O5 -4.8(3)
C28 O6 C26 O4 175.77(13)
C22 O4 C26 O5 4.8(3)
C22 O4 C26 O6 -175.75(13)
C26 O6 C28 C29 61.36(19)
C26 O6 C28 C30 -62.3(2)
C26 O6 C28 C27 179.07(14)
